data_4312864
loop_
_publ_author_name
'Hong-Cai Zhou'
'R. H. Holm'

_publ_section_title
;
 Synthesis and Reactions of Cubane-Type Iron-Sulfur-Phosphine Clusters,
 Including Soluble Clusters of Nuclearities 8 and 16
;
_journal_name_full 'Inorganic Chemistry'
_journal_page_first 11
_journal_page_last 21
_journal_paper_doi 10.1021/ic020464t
_journal_volume 42
_journal_year 2003
_chemical_formula_moiety 'Fe8 S8 (SSiPh3)2 (PiPr3)4'
_chemical_formula_sum 'C72 H114 Fe8 P4 S10 Si2'
_chemical_formula_weight 1927.09
_chemical_name_systematic
;
  bis(\m4-sulfido)hexakis(\m3-sulfido)bis(triphenylsilylthiolato)tetrak 
is(tri-i-propylphosphine)-
octa-iron
;
_space_group_IT_number 2
_symmetry_cell_setting triclinic
_symmetry_space_group_name_Hall '-P 1'
_symmetry_space_group_name_H-M 'P -1'
_atom_sites_solution_hydrogens geom
_atom_sites_solution_primary direct
_atom_sites_solution_secondary difmap
_audit_creation_method SHELXL-97
_cell_angle_alpha 82.0510(10)
_cell_angle_beta 80.9240(10)
_cell_angle_gamma 71.3750(10)
_cell_formula_units_Z 1
_cell_length_a 11.2319(7)
_cell_length_b 13.6000(8)
_cell_length_c 15.3832(9)
_cell_measurement_reflns_used 7801
_cell_measurement_temperature 213(2)
_cell_measurement_theta_max 28.3
_cell_measurement_theta_min 2.2
_cell_volume 2189.2(2)
_computing_cell_refinement 'Bruker SMART'
_computing_data_collection 'Bruker SMART'
_computing_data_reduction 'Bruker SHELXTL'
_computing_molecular_graphics 'Bruker SHELXTL'
_computing_publication_material 'Bruker SHELXTL'
_computing_structure_refinement 'SHELXL-97 (Sheldrick, 1997)'
_computing_structure_solution 'SHELXS-97 (Sheldrick, 1990)'
_diffrn_ambient_temperature 213(2)
_diffrn_measured_fraction_theta_full 0.931
_diffrn_measured_fraction_theta_max 0.931
_diffrn_measurement_device_type 'CCD area detector'
_diffrn_measurement_method 'phi and omega scans'
_diffrn_radiation_monochromator graphite
_diffrn_radiation_source 'fine-focus sealed tube'
_diffrn_radiation_type MoK\a
_diffrn_radiation_wavelength 0.71073
_diffrn_reflns_av_R_equivalents 0.0248
_diffrn_reflns_av_sigmaI/netI 0.0359
_diffrn_reflns_limit_h_max 14
_diffrn_reflns_limit_h_min -9
_diffrn_reflns_limit_k_max 18
_diffrn_reflns_limit_k_min -17
_diffrn_reflns_limit_l_max 20
_diffrn_reflns_limit_l_min -18
_diffrn_reflns_number 14631
_diffrn_reflns_theta_full 28.30
_diffrn_reflns_theta_max 28.30
_diffrn_reflns_theta_min 1.35
_diffrn_standards_decay_% none
_exptl_absorpt_coefficient_mu 1.663
_exptl_absorpt_correction_T_max 0.94
_exptl_absorpt_correction_T_min 0.58
_exptl_absorpt_correction_type SADABS
_exptl_absorpt_process_details none
_exptl_crystal_colour black
_exptl_crystal_density_diffrn 1.462
_exptl_crystal_density_meas ?
_exptl_crystal_density_method 'not measured'
_exptl_crystal_description needle
_exptl_crystal_F_000 1002
_exptl_crystal_size_max 0.08
_exptl_crystal_size_mid 0.14
_exptl_crystal_size_min 0.39
_refine_diff_density_max 0.869
_refine_diff_density_min -0.459
_refine_diff_density_rms 0.083
_refine_ls_extinction_method none
_refine_ls_goodness_of_fit_ref 1.043
_refine_ls_hydrogen_treatment mixed
_refine_ls_matrix_type full
_refine_ls_number_parameters 433
_refine_ls_number_reflns 10150
_refine_ls_number_restraints 0
_refine_ls_restrained_S_all 1.043
_refine_ls_R_factor_all 0.0525
_refine_ls_R_factor_gt 0.0411
_refine_ls_shift/su_max 0.002
_refine_ls_shift/su_mean 0.000
_refine_ls_structure_factor_coef Fsqd
_refine_ls_weighting_details 'calc w=1/[\s^2^(Fo^2^)+(0.0543P)^2^+0.9023P] where P=(Fo^2^+2Fc^2^)/3'
_refine_ls_weighting_scheme calc
_refine_ls_wR_factor_gt 0.0976
_refine_ls_wR_factor_ref 0.1038
_reflns_number_gt 8408
_reflns_number_total 10150
_reflns_threshold_expression >2sigma(I)
_cod_data_source_file ic020464t_3.cif
_cod_data_source_block compd7
_cod_depositor_comments
;
The following automatic conversions were performed:

'_symmetry_cell_setting' value 'Triclinic' changed to 'triclinic'
according to the built-in table from CIF Core dictionary named
'cif_core.dic' version 2.4.1 from 2010-06-29.

Automatic conversion script
Id: cif_fix_values 1646 2011-03-28 12:23:43Z adriana 

The following automatic conversions were performed:

'_exptl_crystal_density_meas' value 'none' was changed to '?' - the
value is perceived as not measured.

Automatic conversion script
Id: cif_fix_values 3008 2015-01-20 13:52:24Z robertas 
;
_cod_database_code 4312864

loop_
_symmetry_equiv_pos_as_xyz
'x, y, z'
'-x, -y, -z'

loop_
_atom_site_label
_atom_site_type_symbol
_atom_site_fract_x
_atom_site_fract_y
_atom_site_fract_z
_atom_site_U_iso_or_equiv
_atom_site_adp_type
_atom_site_occupancy
_atom_site_symmetry_multiplicity
_atom_site_calc_flag
_atom_site_refinement_flags
_atom_site_disorder_assembly
_atom_site_disorder_group
Fe1 Fe 0.19583(4) 0.98163(3) 0.25315(2) 0.02655(9) Uani 1 1 d . . .
Fe2 Fe -0.06149(4) 1.02739(3) 0.30416(2) 0.02726(9) Uani 1 1 d . . .
Fe3 Fe 0.09023(4) 0.97320(3) 0.42689(2) 0.02558(9) Uani 1 1 d . . .
Fe4 Fe 0.05437(4) 1.15322(3) 0.33619(3) 0.02835(10) Uani 1 1 d . . .
S1 S 0.24667(6) 1.04595(6) 0.36737(5) 0.03072(15) Uani 1 1 d . . .
S2 S -0.10987(6) 1.11021(5) 0.43537(4) 0.02888(14) Uani 1 1 d . . .
S3 S 0.09040(7) 0.87026(5) 0.32103(4) 0.02878(14) Uani 1 1 d . . .
S4 S 0.03950(7) 1.11885(5) 0.19890(4) 0.02994(15) Uani 1 1 d . . .
S5 S 0.35838(7) 0.93436(6) 0.14608(5) 0.03667(17) Uani 1 1 d . . .
P2 P -0.24673(7) 1.02055(6) 0.24571(5) 0.03142(16) Uani 1 1 d . . .
C201 C -0.3539(5) 0.9447(4) 0.4057(3) 0.0835(16) Uani 1 1 d . . .
H20A H -0.3957 0.8955 0.4370 0.125 Uiso 1 1 calc R . .
H20B H -0.4083 1.0152 0.4132 0.125 Uiso 1 1 calc R . .
H20C H -0.2750 0.9339 0.4292 0.125 Uiso 1 1 calc R . .
C202 C -0.3265(3) 0.9282(3) 0.3075(2) 0.0445(8) Uani 1 1 d . . .
H20D H -0.4086 0.9425 0.2847 0.053 Uiso 1 1 calc R . .
C203 C -0.2514(4) 0.8147(3) 0.2962(3) 0.0625(11) Uani 1 1 d . . .
H20E H -0.2975 0.7698 0.3301 0.094 Uiso 1 1 calc R . .
H20F H -0.1697 0.7989 0.3171 0.094 Uiso 1 1 calc R . .
H20G H -0.2393 0.8030 0.2342 0.094 Uiso 1 1 calc R . .
C204 C -0.4181(4) 1.2016(3) 0.3170(3) 0.0641(11) Uani 1 1 d . . .
H20H H -0.4829 1.2672 0.3052 0.096 Uiso 1 1 calc R . .
H20I H -0.3478 1.2148 0.3376 0.096 Uiso 1 1 calc R . .
H20J H -0.4531 1.1577 0.3621 0.096 Uiso 1 1 calc R . .
C205 C -0.3715(3) 1.1466(3) 0.2323(2) 0.0428(7) Uani 1 1 d . . .
H20K H -0.3320 1.1925 0.1903 0.051 Uiso 1 1 calc R . .
C206 C -0.4829(3) 1.1395(3) 0.1894(3) 0.0597(10) Uani 1 1 d . . .
H20L H -0.5451 1.2078 0.1839 0.090 Uiso 1 1 calc R . .
H20M H -0.5215 1.0911 0.2261 0.090 Uiso 1 1 calc R . .
H20N H -0.4523 1.1150 0.1313 0.090 Uiso 1 1 calc R . .
C207 C -0.1954(4) 1.0707(4) 0.0622(2) 0.0623(11) Uani 1 1 d . . .
H20O H -0.1717 1.0459 0.0038 0.093 Uiso 1 1 calc R . .
H20P H -0.1330 1.1008 0.0745 0.093 Uiso 1 1 calc R . .
H20Q H -0.2777 1.1232 0.0643 0.093 Uiso 1 1 calc R . .
C208 C -0.2013(3) 0.9801(3) 0.1309(2) 0.0442(8) Uani 1 1 d . . .
H20R H -0.2658 0.9510 0.1174 0.053 Uiso 1 1 calc R . .
C209 C -0.0729(3) 0.8959(3) 0.1222(3) 0.0562(10) Uani 1 1 d . . .
H20S H -0.0521 0.8763 0.0620 0.084 Uiso 1 1 calc R . .
H20T H -0.0766 0.8354 0.1627 0.084 Uiso 1 1 calc R . .
H20U H -0.0084 0.9226 0.1361 0.084 Uiso 1 1 calc R . .
P4 P 0.00898(8) 1.33782(6) 0.34391(5) 0.03247(16) Uani 1 1 d . . .
C401 C -0.2143(4) 1.3827(3) 0.2701(3) 0.0625(11) Uani 1 1 d . . .
H40A H -0.3052 1.4154 0.2748 0.094 Uiso 1 1 calc R . .
H40B H -0.1953 1.3086 0.2664 0.094 Uiso 1 1 calc R . .
H40C H -0.1744 1.4132 0.2173 0.094 Uiso 1 1 calc R . .
C402 C -0.1641(3) 1.4000(2) 0.3509(2) 0.0465(8) Uani 1 1 d . . .
H40D H -0.2016 1.3623 0.4020 0.056 Uiso 1 1 calc R . .
C403 C -0.2121(4) 1.5148(3) 0.3681(4) 0.0726(13) Uani 1 1 d . . .
H40E H -0.3036 1.5395 0.3707 0.109 Uiso 1 1 calc R . .
H40F H -0.1754 1.5551 0.3207 0.109 Uiso 1 1 calc R . .
H40G H -0.1877 1.5227 0.4239 0.109 Uiso 1 1 calc R . .
C404 C 0.2112(4) 1.3358(3) 0.2118(3) 0.0590(10) Uani 1 1 d . . .
H40H H 0.2458 1.3729 0.1608 0.088 Uiso 1 1 calc R . .
H40I H 0.2037 1.2722 0.1946 0.088 Uiso 1 1 calc R . .
H40J H 0.2670 1.3185 0.2574 0.088 Uiso 1 1 calc R . .
C405 C 0.0813(4) 1.4042(3) 0.2470(2) 0.0468(8) Uani 1 1 d . . .
H40K H 0.0267 1.4150 0.1997 0.056 Uiso 1 1 calc R . .
C406 C 0.0874(5) 1.5125(3) 0.2598(3) 0.0762(14) Uani 1 1 d . . .
H40L H 0.1261 1.5411 0.2055 0.114 Uiso 1 1 calc R . .
H40M H 0.1375 1.5065 0.3073 0.114 Uiso 1 1 calc R . .
H40N H 0.0025 1.5582 0.2746 0.114 Uiso 1 1 calc R . .
C407 C 0.2028(4) 1.3219(3) 0.4432(3) 0.0637(11) Uani 1 1 d . . .
H40O H 0.2273 1.3387 0.4957 0.096 Uiso 1 1 calc R . .
H40P H 0.2454 1.3508 0.3910 0.096 Uiso 1 1 calc R . .
H40Q H 0.2266 1.2468 0.4430 0.096 Uiso 1 1 calc R . .
C408 C 0.0582(4) 1.3687(3) 0.4433(2) 0.0458(8) Uani 1 1 d . . .
H40R H 0.0354 1.4454 0.4425 0.055 Uiso 1 1 calc R . .
C409 C -0.0115(5) 1.3277(3) 0.5257(2) 0.0671(12) Uani 1 1 d . . .
H40S H 0.0149 1.3438 0.5777 0.101 Uiso 1 1 calc R . .
H40T H 0.0080 1.2528 0.5265 0.101 Uiso 1 1 calc R . .
H40U H -0.1019 1.3603 0.5256 0.101 Uiso 1 1 calc R . .
Si1 Si 0.43900(7) 0.77094(6) 0.15275(5) 0.02858(16) Uani 1 1 d . . .
C11 C 0.4313(3) 0.7081(2) 0.26964(19) 0.0348(6) Uani 1 1 d . . .
C12 C 0.4145(4) 0.6100(3) 0.2896(3) 0.0531(9) Uani 1 1 d . . .
H12A H 0.4096 0.5728 0.2438 0.064 Uiso 1 1 calc R . .
C13 C 0.4048(4) 0.5666(4) 0.3770(3) 0.0704(13) Uani 1 1 d . . .
H13A H 0.3932 0.5005 0.3900 0.084 Uiso 1 1 calc R . .
C14 C 0.4123(4) 0.6205(4) 0.4443(3) 0.0706(13) Uani 1 1 d . . .
H14A H 0.4059 0.5909 0.5031 0.085 Uiso 1 1 calc R . .
C15 C 0.4290(4) 0.7165(4) 0.4264(2) 0.0613(11) Uani 1 1 d . . .
H15A H 0.4339 0.7531 0.4726 0.074 Uiso 1 1 calc R . .
C16 C 0.4387(3) 0.7601(3) 0.3393(2) 0.0443(8) Uani 1 1 d . . .
H16A H 0.4506 0.8262 0.3273 0.053 Uiso 1 1 calc R . .
C21 C 0.3629(3) 0.7086(2) 0.0852(2) 0.0352(6) Uani 1 1 d . . .
C22 C 0.2370(3) 0.7128(3) 0.1067(2) 0.0456(8) Uani 1 1 d . . .
H22A H 0.1907 0.7455 0.1568 0.055 Uiso 1 1 calc R . .
C23 C 0.1775(4) 0.6699(3) 0.0563(3) 0.0569(10) Uani 1 1 d . . .
H23A H 0.0920 0.6736 0.0725 0.068 Uiso 1 1 calc R . .
C24 C 0.2435(4) 0.6220(3) -0.0172(3) 0.0653(11) Uani 1 1 d . . .
H24A H 0.2031 0.5938 -0.0519 0.078 Uiso 1 1 calc R . .
C25 C 0.3685(4) 0.6155(4) -0.0397(3) 0.0700(12) Uani 1 1 d . . .
H25A H 0.4144 0.5817 -0.0894 0.084 Uiso 1 1 calc R . .
C26 C 0.4278(4) 0.6590(3) 0.0109(3) 0.0519(9) Uani 1 1 d . . .
H26A H 0.5134 0.6547 -0.0055 0.062 Uiso 1 1 calc R . .
C31 C 0.6071(3) 0.7460(2) 0.10000(19) 0.0313(6) Uani 1 1 d . . .
C32 C 0.6403(3) 0.8166(3) 0.0343(2) 0.0389(7) Uani 1 1 d . . .
H32A H 0.5801 0.8810 0.0208 0.047 Uiso 1 1 calc R . .
C33 C 0.7611(3) 0.7939(3) -0.0118(2) 0.0466(8) Uani 1 1 d . . .
H33A H 0.7815 0.8426 -0.0564 0.056 Uiso 1 1 calc R . .
C34 C 0.8512(3) 0.7004(3) 0.0074(2) 0.0492(9) Uani 1 1 d . . .
H34A H 0.9326 0.6850 -0.0243 0.059 Uiso 1 1 calc R . .
C35 C 0.8213(3) 0.6302(3) 0.0727(3) 0.0527(9) Uani 1 1 d . . .
H35A H 0.8829 0.5667 0.0867 0.063 Uiso 1 1 calc R . .
C36 C 0.6994(3) 0.6523(3) 0.1190(2) 0.0442(7) Uani 1 1 d . . .
H36A H 0.6797 0.6032 0.1635 0.053 Uiso 1 1 calc R . .

loop_
_atom_site_aniso_label
_atom_site_aniso_U_11
_atom_site_aniso_U_22
_atom_site_aniso_U_33
_atom_site_aniso_U_23
_atom_site_aniso_U_13
_atom_site_aniso_U_12
Fe1 0.0276(2) 0.02736(19) 0.02344(19) -0.00358(15) -0.00018(14) -0.00741(15)
Fe2 0.0267(2) 0.0306(2) 0.02486(19) -0.00167(15) -0.00422(15) -0.00914(16)
Fe3 0.02699(19) 0.02692(19) 0.02113(18) -0.00257(14) -0.00167(14) -0.00631(15)
Fe4 0.0331(2) 0.02390(19) 0.0273(2) -0.00391(15) -0.00347(15) -0.00717(16)
S1 0.0287(3) 0.0341(4) 0.0309(3) -0.0048(3) -0.0044(3) -0.0106(3)
S2 0.0292(3) 0.0300(3) 0.0228(3) -0.0019(3) -0.0015(2) -0.0036(3)
S3 0.0335(3) 0.0264(3) 0.0265(3) -0.0034(3) -0.0018(3) -0.0098(3)
S4 0.0335(4) 0.0303(3) 0.0239(3) 0.0003(3) -0.0029(3) -0.0083(3)
S5 0.0402(4) 0.0285(3) 0.0334(4) -0.0020(3) 0.0094(3) -0.0063(3)
P2 0.0300(4) 0.0343(4) 0.0311(4) -0.0009(3) -0.0075(3) -0.0106(3)
C201 0.119(4) 0.079(3) 0.053(3) -0.001(2) 0.026(3) -0.051(3)
C202 0.0409(18) 0.0481(19) 0.0502(19) 0.0072(15) -0.0123(14) -0.0232(15)
C203 0.069(3) 0.044(2) 0.080(3) 0.0025(19) -0.019(2) -0.0238(19)
C204 0.054(2) 0.054(2) 0.073(3) -0.017(2) -0.011(2) 0.0058(18)
C205 0.0330(16) 0.0385(17) 0.053(2) -0.0006(14) -0.0102(14) -0.0046(13)
C206 0.0402(19) 0.060(2) 0.076(3) 0.001(2) -0.0208(18) -0.0075(17)
C207 0.064(3) 0.085(3) 0.0334(18) 0.0029(19) -0.0094(17) -0.019(2)
C208 0.0450(18) 0.058(2) 0.0336(16) -0.0110(15) -0.0120(13) -0.0150(16)
C209 0.050(2) 0.068(2) 0.049(2) -0.0283(19) -0.0042(16) -0.0067(18)
P4 0.0419(4) 0.0246(3) 0.0294(4) -0.0027(3) -0.0030(3) -0.0086(3)
C401 0.044(2) 0.050(2) 0.090(3) -0.008(2) -0.020(2) -0.0032(17)
C402 0.0425(18) 0.0332(16) 0.056(2) -0.0039(15) 0.0013(15) -0.0048(14)
C403 0.061(3) 0.042(2) 0.104(4) -0.029(2) -0.002(2) 0.0030(18)
C404 0.058(2) 0.066(2) 0.054(2) -0.0124(19) 0.0106(18) -0.027(2)
C405 0.060(2) 0.0433(18) 0.0377(17) 0.0018(14) -0.0028(15) -0.0202(16)
C406 0.100(4) 0.048(2) 0.076(3) 0.004(2) 0.017(3) -0.033(2)
C407 0.075(3) 0.057(2) 0.070(3) -0.018(2) -0.031(2) -0.019(2)
C408 0.073(2) 0.0321(16) 0.0360(17) -0.0060(13) -0.0093(16) -0.0181(16)
C409 0.116(4) 0.065(3) 0.0331(18) -0.0043(17) -0.005(2) -0.047(3)
Si1 0.0293(4) 0.0276(4) 0.0267(4) 0.0000(3) -0.0033(3) -0.0068(3)
C11 0.0270(14) 0.0387(16) 0.0339(15) 0.0074(12) -0.0041(11) -0.0074(12)
C12 0.057(2) 0.047(2) 0.056(2) 0.0126(17) -0.0136(17) -0.0212(17)
C13 0.063(3) 0.068(3) 0.078(3) 0.041(2) -0.021(2) -0.030(2)
C14 0.050(2) 0.097(3) 0.043(2) 0.031(2) -0.0019(17) -0.009(2)
C15 0.053(2) 0.080(3) 0.0323(18) -0.0003(18) -0.0048(15) 0.004(2)
C16 0.0388(17) 0.052(2) 0.0335(16) -0.0013(14) -0.0073(13) -0.0023(15)
C21 0.0391(16) 0.0299(14) 0.0367(16) -0.0011(12) -0.0120(12) -0.0081(12)
C22 0.0418(18) 0.0505(19) 0.0468(19) -0.0071(15) -0.0080(14) -0.0150(15)
C23 0.050(2) 0.065(2) 0.063(2) -0.006(2) -0.0195(18) -0.0229(19)
C24 0.077(3) 0.058(2) 0.073(3) -0.014(2) -0.032(2) -0.024(2)
C25 0.070(3) 0.073(3) 0.067(3) -0.038(2) -0.016(2) -0.006(2)
C26 0.047(2) 0.053(2) 0.056(2) -0.0209(17) -0.0098(16) -0.0060(16)
C31 0.0295(14) 0.0328(14) 0.0315(14) -0.0047(11) -0.0040(11) -0.0084(11)
C32 0.0390(16) 0.0413(17) 0.0336(15) -0.0022(13) -0.0009(12) -0.0107(13)
C33 0.0437(19) 0.059(2) 0.0382(17) -0.0040(15) 0.0042(14) -0.0209(17)
C34 0.0320(16) 0.069(2) 0.048(2) -0.0206(18) 0.0023(14) -0.0143(16)
C35 0.0319(17) 0.053(2) 0.065(2) -0.0094(18) -0.0099(16) 0.0018(15)
C36 0.0358(16) 0.0399(17) 0.052(2) 0.0037(15) -0.0061(14) -0.0071(14)

loop_
_atom_type_symbol
_atom_type_description
_atom_type_scat_dispersion_real
_atom_type_scat_dispersion_imag
_atom_type_scat_source
C C 0.0033 0.0016 'International Tables Vol C Tables 4.2.6.8 and 6.1.1.4'
H H 0.0000 0.0000 'International Tables Vol C Tables 4.2.6.8 and 6.1.1.4'
Si Si 0.0817 0.0704 'International Tables Vol C Tables 4.2.6.8 and 6.1.1.4'
P P 0.1023 0.0942 'International Tables Vol C Tables 4.2.6.8 and 6.1.1.4'
S S 0.1246 0.1234 'International Tables Vol C Tables 4.2.6.8 and 6.1.1.4'
Fe Fe 0.3463 0.8444 'International Tables Vol C Tables 4.2.6.8 and 6.1.1.4'

loop_
_geom_angle_atom_site_label_1
_geom_angle_atom_site_label_2
_geom_angle_atom_site_label_3
_geom_angle
_geom_angle_site_symmetry_1
_geom_angle_site_symmetry_3
_geom_angle_publ_flag
S5 Fe1 S3 121.95(3) . . ?
S5 Fe1 S4 109.57(3) . . ?
S3 Fe1 S4 103.06(3) . . ?
S5 Fe1 S1 113.10(3) . . ?
S3 Fe1 S1 103.98(3) . . ?
S4 Fe1 S1 103.24(3) . . ?
S5 Fe1 Fe4 139.88(3) . . ?
S3 Fe1 Fe4 98.07(2) . . ?
S4 Fe1 Fe4 52.99(2) . . ?
S1 Fe1 Fe4 52.94(2) . . ?
S5 Fe1 Fe3 151.83(3) . . ?
S3 Fe1 Fe3 53.29(2) . . ?
S4 Fe1 Fe3 98.12(2) . . ?
S1 Fe1 Fe3 53.17(2) . . ?
Fe4 Fe1 Fe3 56.462(14) . . ?
S5 Fe1 Fe2 147.69(3) . . ?
S3 Fe1 Fe2 52.89(2) . . ?
S4 Fe1 Fe2 52.85(2) . . ?
S1 Fe1 Fe2 98.23(2) . . ?
Fe4 Fe1 Fe2 56.413(14) . . ?
Fe3 Fe1 Fe2 56.648(13) . . ?
S3 Fe2 S4 102.25(3) . . ?
S3 Fe2 S2 110.30(3) . . ?
S4 Fe2 S2 108.41(3) . . ?
S3 Fe2 P2 114.33(3) . . ?
S4 Fe2 P2 107.25(3) . . ?
S2 Fe2 P2 113.48(3) . . ?
S3 Fe2 Fe4 101.34(2) . . ?
S4 Fe2 Fe4 54.96(2) . . ?
S2 Fe2 Fe4 57.09(2) . . ?
P2 Fe2 Fe4 143.44(3) . . ?
S3 Fe2 Fe3 55.24(2) . . ?
S4 Fe2 Fe3 101.96(2) . . ?
S2 Fe2 Fe3 57.94(2) . . ?
P2 Fe2 Fe3 150.66(3) . . ?
Fe4 Fe2 Fe3 59.627(15) . . ?
S3 Fe2 Fe1 52.18(2) . . ?
S4 Fe2 Fe1 52.71(2) . . ?
S2 Fe2 Fe1 108.09(2) . . ?
P2 Fe2 Fe1 138.12(3) . . ?
Fe4 Fe2 Fe1 61.052(15) . . ?
Fe3 Fe2 Fe1 61.459(14) . . ?
S2 Fe3 S3 114.72(3) 2_576 . ?
S2 Fe3 S1 115.66(3) 2_576 . ?
S3 Fe3 S1 102.91(3) . . ?
S2 Fe3 S2 107.06(2) 2_576 . ?
S3 Fe3 S2 107.75(3) . . ?
S1 Fe3 S2 108.38(3) . . ?
S2 Fe3 Fe4 143.96(3) 2_576 . ?
S3 Fe3 Fe4 101.22(2) . . ?
S1 Fe3 Fe4 54.96(2) . . ?
S2 Fe3 Fe4 56.44(2) . . ?
S2 Fe3 Fe2 141.85(3) 2_576 . ?
S3 Fe3 Fe2 54.94(2) . . ?
S1 Fe3 Fe2 102.43(2) . . ?
S2 Fe3 Fe2 55.55(2) . . ?
Fe4 Fe3 Fe2 59.756(15) . . ?
S2 Fe3 Fe1 146.38(2) 2_576 . ?
S3 Fe3 Fe1 52.30(2) . . ?
S1 Fe3 Fe1 53.04(2) . . ?
S2 Fe3 Fe1 106.54(2) . . ?
Fe4 Fe3 Fe1 61.247(14) . . ?
Fe2 Fe3 Fe1 61.893(15) . . ?
S2 Fe3 Fe3 55.97(2) 2_576 2_576 ?
S3 Fe3 Fe3 127.21(3) . 2_576 ?
S1 Fe3 Fe3 128.74(3) . 2_576 ?
S2 Fe3 Fe3 51.09(2) . 2_576 ?
Fe4 Fe3 Fe3 100.31(2) . 2_576 ?
Fe2 Fe3 Fe3 98.61(2) . 2_576 ?
Fe1 Fe3 Fe3 157.60(2) . 2_576 ?
S4 Fe4 S1 104.34(3) . . ?
S4 Fe4 S2 108.28(3) . . ?
S1 Fe4 S2 110.79(3) . . ?
S4 Fe4 P4 111.11(3) . . ?
S1 Fe4 P4 118.28(3) . . ?
S2 Fe4 P4 103.83(3) . . ?
S4 Fe4 Fe3 103.24(2) . . ?
S1 Fe4 Fe3 55.86(2) . . ?
S2 Fe4 Fe3 58.10(2) . . ?
P4 Fe4 Fe3 145.11(3) . . ?
S4 Fe4 Fe2 55.60(2) . . ?
S1 Fe4 Fe2 103.82(2) . . ?
S2 Fe4 Fe2 56.33(2) . . ?
P4 Fe4 Fe2 137.87(3) . . ?
Fe3 Fe4 Fe2 60.616(15) . . ?
S4 Fe4 Fe1 53.43(2) . . ?
S1 Fe4 Fe1 53.65(2) . . ?
S2 Fe4 Fe1 108.70(2) . . ?
P4 Fe4 Fe1 147.06(3) . . ?
Fe3 Fe4 Fe1 62.291(14) . . ?
Fe2 Fe4 Fe1 62.534(15) . . ?
Fe4 S1 Fe1 73.41(3) . . ?
Fe4 S1 Fe3 69.19(2) . . ?
Fe1 S1 Fe3 73.79(2) . . ?
Fe3 S2 Fe2 124.96(3) 2_576 . ?
Fe3 S2 Fe4 125.72(3) 2_576 . ?
Fe2 S2 Fe4 66.58(2) . . ?
Fe3 S2 Fe3 72.94(2) 2_576 . ?
Fe2 S2 Fe3 66.51(2) . . ?
Fe4 S2 Fe3 65.46(2) . . ?
Fe1 S3 Fe2 74.93(2) . . ?
Fe1 S3 Fe3 74.41(2) . . ?
Fe2 S3 Fe3 69.82(2) . . ?
Fe4 S4 Fe1 73.58(2) . . ?
Fe4 S4 Fe2 69.44(2) . . ?
Fe1 S4 Fe2 74.45(2) . . ?
Si1 S5 Fe1 111.30(4) . . ?
C205 P2 C202 106.05(16) . . ?
C205 P2 C208 103.40(16) . . ?
C202 P2 C208 105.72(16) . . ?
C205 P2 Fe2 115.13(11) . . ?
C202 P2 Fe2 115.78(11) . . ?
C208 P2 Fe2 109.67(11) . . ?
C203 C202 C201 109.5(3) . . ?
C203 C202 P2 113.0(3) . . ?
C201 C202 P2 110.7(3) . . ?
C204 C205 C206 111.2(3) . . ?
C204 C205 P2 113.9(2) . . ?
C206 C205 P2 113.1(2) . . ?
C207 C208 C209 108.2(3) . . ?
C207 C208 P2 112.6(3) . . ?
C209 C208 P2 111.4(2) . . ?
C405 P4 C408 107.28(16) . . ?
C405 P4 C402 107.19(17) . . ?
C408 P4 C402 105.97(17) . . ?
C405 P4 Fe4 113.97(11) . . ?
C408 P4 Fe4 113.16(11) . . ?
C402 P4 Fe4 108.81(11) . . ?
C401 C402 C403 110.9(3) . . ?
C401 C402 P4 110.4(2) . . ?
C403 C402 P4 116.2(3) . . ?
C404 C405 C406 110.2(3) . . ?
C404 C405 P4 111.9(3) . . ?
C406 C405 P4 115.5(3) . . ?
C409 C408 C407 110.9(3) . . ?
C409 C408 P4 109.7(3) . . ?
C407 C408 P4 110.3(2) . . ?
C21 Si1 C31 105.81(13) . . ?
C21 Si1 C11 108.68(14) . . ?
C31 Si1 C11 111.25(13) . . ?
C21 Si1 S5 112.43(10) . . ?
C31 Si1 S5 106.15(10) . . ?
C11 Si1 S5 112.34(10) . . ?
C16 C11 C12 117.8(3) . . ?
C16 C11 Si1 120.6(2) . . ?
C12 C11 Si1 121.5(3) . . ?
C11 C12 C13 120.4(4) . . ?
C14 C13 C12 120.0(4) . . ?
C15 C14 C13 120.6(4) . . ?
C14 C15 C16 119.6(4) . . ?
C11 C16 C15 121.5(4) . . ?
C22 C21 C26 117.1(3) . . ?
C22 C21 Si1 120.7(2) . . ?
C26 C21 Si1 122.2(3) . . ?
C21 C22 C23 121.8(3) . . ?
C24 C23 C22 120.0(4) . . ?
C25 C24 C23 119.7(4) . . ?
C24 C25 C26 120.1(4) . . ?
C21 C26 C25 121.3(4) . . ?
C32 C31 C36 117.7(3) . . ?
C32 C31 Si1 120.7(2) . . ?
C36 C31 Si1 121.3(2) . . ?
C31 C32 C33 121.2(3) . . ?
C34 C33 C32 120.4(3) . . ?
C35 C34 C33 119.5(3) . . ?
C34 C35 C36 120.3(3) . . ?
C31 C36 C35 120.9(3) . . ?

loop_
_geom_bond_atom_site_label_1
_geom_bond_atom_site_label_2
_geom_bond_distance
_geom_bond_site_symmetry_2
_geom_bond_publ_flag
Fe1 S5 2.2481(8) . ?
Fe1 S3 2.2594(8) . ?
Fe1 S4 2.2806(8) . ?
Fe1 S1 2.2889(8) . ?
Fe1 Fe4 2.7237(5) . y
Fe1 Fe3 2.7505(5) . y
Fe1 Fe2 2.7617(6) . y
Fe2 S3 2.2809(8) . ?
Fe2 S4 2.2849(8) . ?
Fe2 S2 2.3515(8) . ?
Fe2 P2 2.4255(8) . ?
Fe2 Fe4 2.5929(6) . ?
Fe2 Fe3 2.6153(5) . ?
Fe3 S2 2.2690(8) 2_576 ?
Fe3 S3 2.2891(8) . ?
Fe3 S1 2.2928(8) . ?
Fe3 S2 2.4167(8) . ?
Fe3 Fe4 2.5895(5) . ?
Fe3 Fe3 2.7876(7) 2_576 ?
Fe4 S4 2.2674(8) . ?
Fe4 S1 2.2680(8) . ?
Fe4 S2 2.3722(8) . ?
Fe4 P4 2.4130(8) . ?
S2 Fe3 2.2690(8) 2_576 ?
S5 Si1 2.1096(10) . ?
P2 C205 1.845(3) . ?
P2 C202 1.846(3) . ?
P2 C208 1.867(3) . ?
C201 C202 1.526(5) . ?
C202 C203 1.524(5) . ?
C204 C205 1.528(5) . ?
C205 C206 1.538(5) . ?
C207 C208 1.520(5) . ?
C208 C209 1.528(5) . ?
P4 C405 1.847(3) . ?
P4 C408 1.847(3) . ?
P4 C402 1.848(3) . ?
C401 C402 1.519(5) . ?
C402 C403 1.526(5) . ?
C404 C405 1.520(5) . ?
C405 C406 1.537(5) . ?
C407 C408 1.544(6) . ?
C408 C409 1.516(5) . ?
Si1 C21 1.875(3) . ?
Si1 C31 1.876(3) . ?
Si1 C11 1.882(3) . ?
C11 C16 1.390(5) . ?
C11 C12 1.393(4) . ?
C12 C13 1.395(5) . ?
C13 C14 1.376(7) . ?
C14 C15 1.362(6) . ?
C15 C16 1.390(5) . ?
C21 C22 1.385(4) . ?
C21 C26 1.389(5) . ?
C22 C23 1.388(5) . ?
C23 C24 1.372(6) . ?
C24 C25 1.370(6) . ?
C25 C26 1.394(5) . ?
C31 C32 1.388(4) . ?
C31 C36 1.390(4) . ?
C32 C33 1.388(4) . ?
C33 C34 1.377(5) . ?
C34 C35 1.367(5) . ?
C35 C36 1.401(5) . ?
